data_7054906
loop_
_publ_author_name
'Rausch, Janek'
'Apostolidis, Christos'
'Walter, Olaf'
'Lorenz, Volker'
'Hrib, Cristian G.'
'Hilfert, Liane'
'K\"uhling, Marcel'
'Busse, Sabine'
'Edelmann, Frank T.'

_publ_section_title
;
 One ligand fits all: lanthanide and actinide sandwich complexes
 comprising the 1,4-bis(trimethylsilyl)cyclooctatetraenyl
 (=COT&#x2032;&#x2032;) ligand
;
_journal_issue 10
_journal_name_full 'New J. Chem.'
_journal_page_first 7656
_journal_paper_doi 10.1039/C5NJ00991J
_journal_volume 39
_journal_year 2015
_chemical_formula_sum 'C40 H78 Gd Li O6 Si4'
_chemical_formula_weight 931.57
_chemical_name_systematic
; 
 ? 
;
_space_group_IT_number 2
_symmetry_cell_setting triclinic
_symmetry_space_group_name_Hall '-P 1'
_symmetry_space_group_name_H-M 'P -1'
_atom_sites_solution_hydrogens geom
_atom_sites_solution_primary direct
_atom_sites_solution_secondary difmap
_audit_creation_method SHELXL-97
_audit_update_record
;
2015-03-05 deposited with the CCDC.
2015-06-03 downloaded from the CCDC.
;
_cell_angle_alpha 98.84(3)
_cell_angle_beta 102.36(3)
_cell_angle_gamma 99.44(3)
_cell_formula_units_Z 2
_cell_length_a 11.428(2)
_cell_length_b 12.216(2)
_cell_length_c 18.406(4)
_cell_measurement_reflns_used 68355
_cell_measurement_temperature 133(2)
_cell_measurement_theta_max 29.71
_cell_measurement_theta_min 1.87
_cell_volume 2428.0(9)
_computing_cell_refinement 'STOE X-AREA'
_computing_data_collection 'STOE X-AREA'
_computing_data_reduction 'STOE X-RED'
_computing_molecular_graphics 'Bruker SHELXTL'
_computing_publication_material 'Bruker SHELXTL'
_computing_structure_refinement 'SHELXL-97 (Sheldrick, 1997)'
_computing_structure_solution 'SHELXS-97 (Sheldrick, 1990)'
_diffrn_ambient_temperature 133(2)
_diffrn_detector_area_resol_mean 6.67
_diffrn_measured_fraction_theta_full 0.981
_diffrn_measured_fraction_theta_max 0.981
_diffrn_measurement_device_type 'STOE IPDS 2T'
_diffrn_measurement_method 'rotation method'
_diffrn_radiation_monochromator graphite
_diffrn_radiation_source 'fine-focus sealed tube'
_diffrn_radiation_type MoK\a
_diffrn_radiation_wavelength 0.71073
_diffrn_reflns_av_R_equivalents 0.0494
_diffrn_reflns_av_sigmaI/netI 0.0405
_diffrn_reflns_limit_h_max 15
_diffrn_reflns_limit_h_min -15
_diffrn_reflns_limit_k_max 16
_diffrn_reflns_limit_k_min -16
_diffrn_reflns_limit_l_max 25
_diffrn_reflns_limit_l_min -25
_diffrn_reflns_number 27371
_diffrn_reflns_theta_full 29.22
_diffrn_reflns_theta_max 29.22
_diffrn_reflns_theta_min 2.26
_exptl_absorpt_coefficient_mu 1.503
_exptl_absorpt_correction_T_max 0.3338
_exptl_absorpt_correction_T_min 0.3176
_exptl_absorpt_correction_type sphere
_exptl_absorpt_process_details
;
Interpolation using  Int.Tab. Vol. C (1992) p. 523,Tab. 6.3.3.3
for values of muR in the range 0-2.5, and Int.Tab. Vol.II (1959)
p.302; Table 5.3.6 B for muR in the range 2.6-10.0.
The interpolation procedure of C.W.Dwiggins Jr (Acta Cryst.(1975)
A31,146-148) is used with some modification.
;
_exptl_crystal_colour yellow
_exptl_crystal_density_diffrn 1.274
_exptl_crystal_density_method 'not measured'
_exptl_crystal_description prism
_exptl_crystal_F_000 978
_exptl_crystal_size_max 0.56
_exptl_crystal_size_mid 0.48
_exptl_crystal_size_min 0.25
_exptl_crystal_size_rad 0.5600
_refine_diff_density_max 1.845
_refine_diff_density_min -2.317
_refine_diff_density_rms 0.104
_refine_ls_extinction_method none
_refine_ls_goodness_of_fit_ref 1.049
_refine_ls_hydrogen_treatment constr
_refine_ls_matrix_type full
_refine_ls_number_parameters 469
_refine_ls_number_reflns 12909
_refine_ls_number_restraints 0
_refine_ls_restrained_S_all 1.049
_refine_ls_R_factor_all 0.0379
_refine_ls_R_factor_gt 0.0333
_refine_ls_shift/su_max 0.003
_refine_ls_shift/su_mean 0.000
_refine_ls_structure_factor_coef Fsqd
_refine_ls_weighting_details 'calc w=1/[\s^2^(Fo^2^)+(0.0617P)^2^+0.0343P] where P=(Fo^2^+2Fc^2^)/3'
_refine_ls_weighting_scheme calc
_refine_ls_wR_factor_gt 0.0865
_refine_ls_wR_factor_ref 0.0883
_reflns_number_gt 11723
_reflns_number_total 12909
_reflns_threshold_expression >2sigma(I)
_cod_data_source_file c5nj00991j1.cif
_cod_data_source_block ip446
_cod_depositor_comments 'Adding full bibliography for 7054898--7054908.cif.'
_cod_original_cell_volume 2428.0(8)
_cod_original_sg_symbol_H-M P-1
_cod_database_code 7054906

loop_
_symmetry_equiv_pos_as_xyz
'x, y, z'
'-x, -y, -z'

loop_
_atom_site_label
_atom_site_type_symbol
_atom_site_fract_x
_atom_site_fract_y
_atom_site_fract_z
_atom_site_U_iso_or_equiv
_atom_site_adp_type
_atom_site_occupancy
_atom_site_symmetry_multiplicity
_atom_site_calc_flag
_atom_site_refinement_flags
Gd Gd 0.858911(9) 0.638244(9) 0.741407(5) 0.02061(4) Uani 1 1 d .
Si1 Si 0.78334(6) 0.37036(6) 0.55365(4) 0.02718(13) Uani 1 1 d .
Si2 Si 0.52920(6) 0.71542(7) 0.78596(4) 0.03047(14) Uani 1 1 d .
Si3 Si 0.80242(7) 0.88835(7) 0.61206(4) 0.03169(14) Uani 1 1 d .
Si4 Si 1.06564(7) 0.76983(6) 0.96110(4) 0.03070(14) Uani 1 1 d .
C1 C 0.7579(2) 0.4416(2) 0.64494(13) 0.0256(4) Uani 1 1 d .
C2 C 0.6708(2) 0.5115(2) 0.63454(12) 0.0252(4) Uani 1 1 d .
H2 H 0.6388 0.5102 0.5823 0.030 Uiso 1 1 calc R
C3 C 0.6184(2) 0.5829(2) 0.68078(13) 0.0262(4) Uani 1 1 d .
H3 H 0.5621 0.6179 0.6514 0.031 Uiso 1 1 calc R
C4 C 0.6282(2) 0.6158(2) 0.75961(13) 0.0254(4) Uani 1 1 d .
C5 C 0.6982(2) 0.5831(2) 0.82350(13) 0.0266(4) Uani 1 1 d .
H5 H 0.6854 0.6195 0.8698 0.032 Uiso 1 1 calc R
C6 C 0.7808(2) 0.5114(2) 0.83571(13) 0.0281(5) Uani 1 1 d .
H6 H 0.8082 0.5096 0.8879 0.034 Uiso 1 1 calc R
C7 C 0.8338(2) 0.4407(2) 0.78944(13) 0.0283(4) Uani 1 1 d .
H7 H 0.8887 0.4037 0.8182 0.034 Uiso 1 1 calc R
C8 C 0.8247(2) 0.4118(2) 0.71097(13) 0.0279(4) Uani 1 1 d .
H8 H 0.8751 0.3603 0.6995 0.033 Uiso 1 1 calc R
C9 C 1.0373(2) 0.7651(2) 0.85672(12) 0.0255(4) Uani 1 1 d .
C10 C 0.9609(2) 0.8390(2) 0.83023(12) 0.0259(4) Uani 1 1 d .
H10 H 0.9406 0.8832 0.8711 0.031 Uiso 1 1 calc R
C11 C 0.9069(2) 0.8649(2) 0.76008(13) 0.0254(4) Uani 1 1 d .
H11 H 0.8631 0.9239 0.7666 0.030 Uiso 1 1 calc R
C12 C 0.9009(2) 0.8257(2) 0.68237(13) 0.0256(4) Uani 1 1 d .
C13 C 0.9596(2) 0.7454(2) 0.64652(13) 0.0278(4) Uani 1 1 d .
H13 H 0.9383 0.7369 0.5929 0.033 Uiso 1 1 calc R
C14 C 1.0404(2) 0.6765(2) 0.67083(14) 0.0282(5) Uani 1 1 d .
H14 H 1.0635 0.6355 0.6298 0.034 Uiso 1 1 calc R
C15 C 1.0960(2) 0.6528(2) 0.74134(14) 0.0289(5) Uani 1 1 d .
H15 H 1.1478 0.6002 0.7361 0.035 Uiso 1 1 calc R
C16 C 1.0938(2) 0.6877(2) 0.81743(14) 0.0281(5) Uani 1 1 d .
H16 H 1.1417 0.6506 0.8507 0.034 Uiso 1 1 calc R
C17 C 0.6663(3) 0.2372(3) 0.51407(17) 0.0433(6) Uani 1 1 d .
H17A H 0.6699 0.1880 0.5515 0.065 Uiso 1 1 calc R
H17B H 0.6826 0.1982 0.4678 0.065 Uiso 1 1 calc R
H17C H 0.5847 0.2553 0.5021 0.065 Uiso 1 1 calc R
C18 C 0.9376(3) 0.3323(3) 0.56667(17) 0.0428(6) Uani 1 1 d .
H18A H 1.0013 0.4011 0.5862 0.064 Uiso 1 1 calc R
H18B H 0.9468 0.2946 0.5178 0.064 Uiso 1 1 calc R
H18C H 0.9455 0.2811 0.6028 0.064 Uiso 1 1 calc R
C19 C 0.7738(3) 0.4650(3) 0.48268(15) 0.0396(6) Uani 1 1 d .
H19A H 0.8369 0.5342 0.5026 0.059 Uiso 1 1 calc R
H19B H 0.6928 0.4846 0.4729 0.059 Uiso 1 1 calc R
H19C H 0.7866 0.4257 0.4353 0.059 Uiso 1 1 calc R
C20 C 0.4185(3) 0.7323(4) 0.70014(18) 0.0597(11) Uani 1 1 d .
H20A H 0.3730 0.6577 0.6714 0.090 Uiso 1 1 calc R
H20B H 0.4629 0.7710 0.6682 0.090 Uiso 1 1 calc R
H20C H 0.3612 0.7773 0.7156 0.090 Uiso 1 1 calc R
C21 C 0.4356(3) 0.6576(3) 0.84874(19) 0.0461(7) Uani 1 1 d .
H21A H 0.4902 0.6476 0.8951 0.069 Uiso 1 1 calc R
H21B H 0.3836 0.5844 0.8220 0.069 Uiso 1 1 calc R
H21C H 0.3842 0.7105 0.8620 0.069 Uiso 1 1 calc R
C22 C 0.6197(3) 0.8550(3) 0.84197(16) 0.0398(6) Uani 1 1 d .
H22A H 0.6773 0.8436 0.8865 0.060 Uiso 1 1 calc R
H22B H 0.5643 0.9014 0.8584 0.060 Uiso 1 1 calc R
H22C H 0.6651 0.8936 0.8105 0.060 Uiso 1 1 calc R
C23 C 0.7050(4) 0.9727(4) 0.6560(2) 0.0684(13) Uani 1 1 d .
H23A H 0.6556 1.0042 0.6172 0.103 Uiso 1 1 calc R
H23B H 0.7571 1.0344 0.6960 0.103 Uiso 1 1 calc R
H23C H 0.6509 0.9238 0.6779 0.103 Uiso 1 1 calc R
C24 C 0.8986(3) 0.9853(3) 0.56873(18) 0.0516(8) Uani 1 1 d .
H24A H 0.8455 1.0173 0.5320 0.077 Uiso 1 1 calc R
H24B H 0.9487 0.9429 0.5429 0.077 Uiso 1 1 calc R
H24C H 0.9519 1.0466 0.6086 0.077 Uiso 1 1 calc R
C25 C 0.7003(3) 0.7777(3) 0.5326(2) 0.0568(9) Uani 1 1 d .
H25A H 0.6509 0.8138 0.4967 0.085 Uiso 1 1 calc R
H25B H 0.6461 0.7261 0.5527 0.085 Uiso 1 1 calc R
H25C H 0.7500 0.7351 0.5065 0.085 Uiso 1 1 calc R
C26 C 1.1843(4) 0.8968(4) 1.01461(18) 0.0668(12) Uani 1 1 d .
H26A H 1.2601 0.8953 0.9980 0.100 Uiso 1 1 calc R
H26B H 1.1999 0.8964 1.0690 0.100 Uiso 1 1 calc R
H26C H 1.1551 0.9655 1.0049 0.100 Uiso 1 1 calc R
C27 C 1.1205(4) 0.6429(3) 0.9888(2) 0.0603(10) Uani 1 1 d .
H27A H 1.1939 0.6351 0.9707 0.090 Uiso 1 1 calc R
H27B H 1.0563 0.5752 0.9660 0.090 Uiso 1 1 calc R
H27C H 1.1400 0.6518 1.0441 0.090 Uiso 1 1 calc R
C28 C 0.9251(3) 0.7798(4) 0.99569(17) 0.0577(10) Uani 1 1 d .
H28A H 0.9437 0.7834 1.0506 0.087 Uiso 1 1 calc R
H28B H 0.8609 0.7131 0.9703 0.087 Uiso 1 1 calc R
H28C H 0.8968 0.8483 0.9843 0.087 Uiso 1 1 calc R
C29 C 1.5940(4) 1.1428(5) 0.8034(3) 0.0731(13) Uani 1 1 d .
H29A H 1.5773 1.1211 0.8499 0.110 Uiso 1 1 calc R
H29B H 1.6780 1.1863 0.8145 0.110 Uiso 1 1 calc R
H29C H 1.5842 1.0745 0.7651 0.110 Uiso 1 1 calc R
C30 C 1.5284(3) 1.2412(3) 0.70713(17) 0.0463(7) Uani 1 1 d .
H30A H 1.5014 1.1746 0.6650 0.056 Uiso 1 1 calc R
H30B H 1.6158 1.2730 0.7120 0.056 Uiso 1 1 calc R
C31 C 1.4533(3) 1.3281(3) 0.69176(17) 0.0477(7) Uani 1 1 d .
H31A H 1.4865 1.3981 0.7308 0.057 Uiso 1 1 calc R
H31B H 1.4552 1.3469 0.6415 0.057 Uiso 1 1 calc R
C32 C 1.2516(4) 1.3563(4) 0.6730(2) 0.0618(10) Uani 1 1 d .
H32A H 1.1682 1.3221 0.6740 0.093 Uiso 1 1 calc R
H32B H 1.2525 1.3693 0.6219 0.093 Uiso 1 1 calc R
H32C H 1.2789 1.4286 0.7093 0.093 Uiso 1 1 calc R
C33 C 1.2331(4) 1.0152(3) 0.64394(19) 0.0564(9) Uani 1 1 d .
H33A H 1.2271 1.0798 0.6187 0.085 Uiso 1 1 calc R
H33B H 1.1611 0.9545 0.6206 0.085 Uiso 1 1 calc R
H33C H 1.3072 0.9876 0.6386 0.085 Uiso 1 1 calc R
C34 C 1.2469(4) 0.9595(3) 0.7611(2) 0.0576(9) Uani 1 1 d .
H34A H 1.3199 0.9285 0.7552 0.069 Uiso 1 1 calc R
H34B H 1.1736 0.8982 0.7396 0.069 Uiso 1 1 calc R
C35 C 1.2562(3) 1.0007(3) 0.8427(2) 0.0505(8) Uani 1 1 d .
H35A H 1.1799 1.0248 0.8493 0.061 Uiso 1 1 calc R
H35B H 1.2687 0.9395 0.8714 0.061 Uiso 1 1 calc R
C36 C 1.3864(4) 1.1251(3) 0.94956(19) 0.0523(8) Uani 1 1 d .
H36A H 1.4576 1.1878 0.9666 0.079 Uiso 1 1 calc R
H36B H 1.4053 1.0603 0.9720 0.079 Uiso 1 1 calc R
H36C H 1.3165 1.1489 0.9656 0.079 Uiso 1 1 calc R
C37 C 1.0431(3) 1.1922(3) 0.77711(18) 0.0469(7) Uani 1 1 d .
H37A H 1.0372 1.1125 0.7551 0.070 Uiso 1 1 calc R
H37B H 1.0212 1.2337 0.7364 0.070 Uiso 1 1 calc R
H37C H 0.9868 1.1974 0.8103 0.070 Uiso 1 1 calc R
C38 C 1.1806(3) 1.3553(3) 0.85361(17) 0.0388(6) Uani 1 1 d .
H38A H 1.1163 1.3658 0.8810 0.047 Uiso 1 1 calc R
H38B H 1.1746 1.4021 0.8141 0.047 Uiso 1 1 calc R
C39 C 1.3048(3) 1.3902(3) 0.90787(16) 0.0396(6) Uani 1 1 d .
H39A H 1.3234 1.4728 0.9277 0.048 Uiso 1 1 calc R
H39B H 1.3070 1.3509 0.9512 0.048 Uiso 1 1 calc R
C40 C 1.5145(3) 1.4011(3) 0.91255(17) 0.0417(6) Uani 1 1 d .
H40A H 1.5717 1.3792 0.8830 0.063 Uiso 1 1 calc R
H40B H 1.5257 1.3683 0.9583 0.063 Uiso 1 1 calc R
H40C H 1.5302 1.4838 0.9271 0.063 Uiso 1 1 calc R
O1 O 1.51203(18) 1.20909(19) 0.77601(11) 0.0385(4) Uani 1 1 d .
O2 O 1.33101(19) 1.28256(19) 0.69321(11) 0.0406(4) Uani 1 1 d .
O3 O 1.2385(2) 1.04936(18) 0.72193(12) 0.0412(5) Uani 1 1 d .
O4 O 1.3574(2) 1.09380(19) 0.86997(12) 0.0428(5) Uani 1 1 d .
O5 O 1.16511(17) 1.23987(17) 0.82008(11) 0.0376(4) Uani 1 1 d .
O6 O 1.39222(18) 1.36059(18) 0.86796(11) 0.0372(4) Uani 1 1 d .
Li Li 1.3353(4) 1.2042(4) 0.7880(3) 0.0336(9) Uani 1 1 d .

loop_
_atom_site_aniso_label
_atom_site_aniso_U_11
_atom_site_aniso_U_22
_atom_site_aniso_U_33
_atom_site_aniso_U_23
_atom_site_aniso_U_13
_atom_site_aniso_U_12
Gd 0.01996(6) 0.02337(6) 0.01927(6) 0.00671(4) 0.00693(4) 0.00142(4)
Si1 0.0299(3) 0.0282(3) 0.0238(3) 0.0039(2) 0.0091(2) 0.0048(3)
Si2 0.0271(3) 0.0408(4) 0.0248(3) 0.0044(3) 0.0084(2) 0.0100(3)
Si3 0.0396(4) 0.0370(4) 0.0249(3) 0.0155(3) 0.0125(3) 0.0109(3)
Si4 0.0349(3) 0.0325(3) 0.0215(3) 0.0094(3) 0.0033(2) -0.0011(3)
C1 0.0249(10) 0.0269(11) 0.0246(10) 0.0063(8) 0.0083(8) 0.0004(9)
C2 0.0250(10) 0.0286(11) 0.0213(9) 0.0055(8) 0.0073(8) 0.0004(9)
C3 0.0217(9) 0.0332(12) 0.0236(10) 0.0066(9) 0.0069(8) 0.0028(9)
C4 0.0211(9) 0.0308(11) 0.0244(10) 0.0061(9) 0.0081(8) 0.0019(8)
C5 0.0248(10) 0.0332(12) 0.0225(10) 0.0080(9) 0.0102(8) 0.0003(9)
C6 0.0306(11) 0.0322(12) 0.0209(9) 0.0105(9) 0.0060(8) 0.0003(9)
C7 0.0335(11) 0.0270(11) 0.0257(10) 0.0124(9) 0.0067(9) 0.0043(9)
C8 0.0308(11) 0.0270(11) 0.0269(11) 0.0075(9) 0.0079(8) 0.0055(9)
C9 0.0250(10) 0.0267(11) 0.0222(9) 0.0066(8) 0.0039(8) -0.0015(9)
C10 0.0306(11) 0.0267(11) 0.0214(9) 0.0055(8) 0.0098(8) 0.0030(9)
C11 0.0312(11) 0.0234(10) 0.0246(10) 0.0081(8) 0.0120(8) 0.0036(9)
C12 0.0298(11) 0.0270(11) 0.0229(10) 0.0093(8) 0.0117(8) 0.0029(9)
C13 0.0311(11) 0.0321(12) 0.0221(10) 0.0076(9) 0.0125(8) 0.0021(9)
C14 0.0255(10) 0.0304(12) 0.0309(11) 0.0040(9) 0.0164(9) 0.0012(9)
C15 0.0224(10) 0.0316(12) 0.0349(12) 0.0072(10) 0.0124(9) 0.0040(9)
C16 0.0221(10) 0.0334(12) 0.0300(11) 0.0104(9) 0.0069(8) 0.0040(9)
C17 0.0485(16) 0.0361(15) 0.0378(14) -0.0017(12) 0.0093(12) -0.0027(12)
C18 0.0403(14) 0.0513(18) 0.0420(14) 0.0080(13) 0.0157(12) 0.0179(13)
C19 0.0547(17) 0.0420(15) 0.0302(12) 0.0117(11) 0.0214(12) 0.0137(13)
C20 0.0560(19) 0.090(3) 0.0349(14) -0.0010(16) -0.0002(13) 0.047(2)
C21 0.0357(14) 0.0545(19) 0.0522(17) 0.0066(14) 0.0254(13) 0.0051(13)
C22 0.0469(15) 0.0389(15) 0.0361(13) 0.0036(11) 0.0180(11) 0.0091(12)
C23 0.094(3) 0.100(3) 0.0486(18) 0.045(2) 0.038(2) 0.069(3)
C24 0.063(2) 0.056(2) 0.0400(15) 0.0300(15) 0.0130(14) 0.0014(16)
C25 0.0548(19) 0.052(2) 0.0515(18) 0.0143(16) -0.0131(15) 0.0061(16)
C26 0.087(3) 0.061(2) 0.0278(14) 0.0082(14) -0.0038(15) -0.031(2)
C27 0.091(3) 0.056(2) 0.0413(16) 0.0284(16) 0.0117(17) 0.025(2)
C28 0.0571(19) 0.095(3) 0.0281(13) 0.0175(16) 0.0184(13) 0.018(2)
C29 0.064(2) 0.105(4) 0.082(3) 0.045(3) 0.040(2) 0.051(3)
C30 0.0416(15) 0.058(2) 0.0394(14) 0.0054(14) 0.0220(12) -0.0027(14)
C31 0.0531(17) 0.0495(18) 0.0346(14) 0.0133(13) 0.0128(12) -0.0132(14)
C32 0.075(2) 0.074(3) 0.0502(19) 0.0345(19) 0.0170(17) 0.030(2)
C33 0.064(2) 0.055(2) 0.0382(15) -0.0099(15) 0.0144(14) -0.0073(17)
C34 0.074(2) 0.0279(15) 0.062(2) 0.0054(14) 0.0101(18) -0.0029(15)
C35 0.0528(18) 0.0408(17) 0.0564(19) 0.0236(15) 0.0123(15) -0.0061(14)
C36 0.060(2) 0.055(2) 0.0437(16) 0.0188(15) 0.0163(14) 0.0031(16)
C37 0.0365(14) 0.059(2) 0.0412(15) 0.0075(14) 0.0047(11) 0.0065(14)
C38 0.0409(14) 0.0375(15) 0.0424(14) 0.0095(12) 0.0159(11) 0.0111(12)
C39 0.0453(15) 0.0396(15) 0.0350(13) 0.0023(11) 0.0182(11) 0.0053(12)
C40 0.0386(14) 0.0443(16) 0.0369(13) 0.0010(12) 0.0105(11) -0.0018(12)
O1 0.0365(10) 0.0456(11) 0.0385(10) 0.0108(9) 0.0184(8) 0.0079(9)
O2 0.0444(11) 0.0431(11) 0.0339(9) 0.0152(8) 0.0097(8) 0.0007(9)
O3 0.0480(11) 0.0341(10) 0.0365(10) 0.0016(8) 0.0130(9) -0.0049(9)
O4 0.0449(11) 0.0428(12) 0.0408(10) 0.0137(9) 0.0142(9) -0.0011(9)
O5 0.0346(9) 0.0369(11) 0.0390(10) 0.0053(8) 0.0074(8) 0.0053(8)
O6 0.0372(10) 0.0390(10) 0.0329(9) 0.0006(8) 0.0137(7) -0.0001(8)
Li 0.034(2) 0.033(2) 0.031(2) 0.0084(17) 0.0076(17) -0.0010(18)

loop_
_atom_type_symbol
_atom_type_description
_atom_type_scat_dispersion_real
_atom_type_scat_dispersion_imag
_atom_type_scat_source
C C 0.0033 0.0016 'International Tables Vol C Tables 4.2.6.8 and 6.1.1.4'
H H 0.0000 0.0000 'International Tables Vol C Tables 4.2.6.8 and 6.1.1.4'
O O 0.0106 0.0060 'International Tables Vol C Tables 4.2.6.8 and 6.1.1.4'
Si Si 0.0817 0.0704 'International Tables Vol C Tables 4.2.6.8 and 6.1.1.4'
Gd Gd -0.1653 3.9035 'International Tables Vol C Tables 4.2.6.8 and 6.1.1.4'
Li Li -0.0003 0.0001 'International Tables Vol C Tables 4.2.6.8 and 6.1.1.4'

loop_
_geom_angle_atom_site_label_1
_geom_angle_atom_site_label_2
_geom_angle_atom_site_label_3
_geom_angle
C2 Gd C10 148.01(7)
C2 Gd C3 30.86(7)
C10 Gd C3 120.75(8)
C2 Gd C16 152.26(7)
C10 Gd C16 58.23(8)
C3 Gd C16 173.14(7)
C2 Gd C1 30.82(7)
C10 Gd C1 176.62(6)
C3 Gd C1 59.21(8)
C16 Gd C1 122.27(8)
C2 Gd C13 95.25(8)
C10 Gd C13 79.08(8)
C3 Gd C13 107.05(8)
C16 Gd C13 79.64(8)
C1 Gd C13 97.65(8)
C2 Gd C9 175.51(6)
C10 Gd C9 30.96(7)
C3 Gd C9 145.43(7)
C16 Gd C9 30.87(7)
C1 Gd C9 150.66(7)
C13 Gd C9 88.68(8)
C2 Gd C8 58.15(8)
C10 Gd C8 151.91(7)
C3 Gd C8 79.31(8)
C16 Gd C8 99.35(8)
C1 Gd C8 30.78(7)
C13 Gd C8 115.83(8)
C9 Gd C8 121.88(8)
C2 Gd C5 78.73(7)
C10 Gd C5 94.74(8)
C3 Gd C5 57.90(7)
C16 Gd C5 115.25(7)
C1 Gd C5 87.98(8)
C13 Gd C5 157.96(8)
C9 Gd C5 96.82(7)
C8 Gd C5 79.18(8)
C2 Gd C11 121.42(8)
C10 Gd C11 30.66(7)
C3 Gd C11 103.00(8)
C16 Gd C11 79.04(8)
C1 Gd C11 146.31(7)
C13 Gd C11 57.97(7)
C9 Gd C11 59.12(8)
C8 Gd C11 173.73(7)
C5 Gd C11 107.01(8)
C2 Gd C15 125.61(7)
C10 Gd C15 78.07(8)
C3 Gd C15 155.38(7)
C16 Gd C15 30.45(7)
C1 Gd C15 101.01(8)
C13 Gd C15 58.10(8)
C9 Gd C15 58.47(8)
C8 Gd C15 89.77(8)
C5 Gd C15 141.75(8)
C11 Gd C15 85.84(8)
C2 Gd C14 104.83(7)
C10 Gd C14 86.10(8)
C3 Gd C14 128.39(7)
C16 Gd C14 58.36(8)
C1 Gd C14 91.50(8)
C13 Gd C14 30.23(7)
C9 Gd C14 79.66(8)
C8 Gd C14 96.19(8)
C5 Gd C14 171.68(7)
C11 Gd C14 77.78(8)
C15 Gd C14 30.47(8)
C17 Si1 C19 109.21(15)
C17 Si1 C18 107.64(15)
C19 Si1 C18 106.99(15)
C17 Si1 C1 109.83(13)
C19 Si1 C1 110.95(12)
C18 Si1 C1 112.10(12)
C22 Si2 C20 111.22(18)
C22 Si2 C4 112.60(12)
C20 Si2 C4 110.79(12)
C22 Si2 C21 105.14(14)
C20 Si2 C21 106.40(18)
C4 Si2 C21 110.36(13)
C23 Si3 C25 108.0(2)
C23 Si3 C24 107.1(2)
C25 Si3 C24 106.73(18)
C23 Si3 C12 112.35(13)
C25 Si3 C12 111.87(14)
C24 Si3 C12 110.56(14)
C27 Si4 C28 107.8(2)
C27 Si4 C26 107.3(2)
C28 Si4 C26 106.6(2)
C27 Si4 C9 112.39(14)
C28 Si4 C9 111.77(13)
C26 Si4 C9 110.71(14)
C2 C1 C8 132.1(2)
C2 C1 Si1 113.20(16)
C8 C1 Si1 114.66(17)
C2 C1 Gd 73.79(14)
C8 C1 Gd 74.86(14)
Si1 C1 Gd 134.72(11)
C3 C2 C1 137.4(2)
C3 C2 Gd 74.94(14)
C1 C2 Gd 75.39(14)
C2 C3 C4 136.6(2)
C2 C3 Gd 74.20(13)
C4 C3 Gd 76.19(13)
C3 C4 C5 131.1(2)
C3 C4 Si2 115.83(17)
C5 C4 Si2 113.05(16)
C3 C4 Gd 73.14(13)
C5 C4 Gd 73.91(13)
Si2 C4 Gd 135.35(12)
C6 C5 C4 136.5(2)
C6 C5 Gd 75.26(13)
C4 C5 Gd 75.43(13)
C5 C6 C7 135.7(2)
C5 C6 Gd 74.63(13)
C7 C6 Gd 74.60(13)
C8 C7 C6 135.4(2)
C8 C7 Gd 74.52(14)
C6 C7 Gd 74.89(14)
C7 C8 C1 135.1(2)
C7 C8 Gd 75.04(14)
C1 C8 Gd 74.36(14)
C16 C9 C10 131.2(2)
C16 C9 Si4 114.93(17)
C10 C9 Si4 113.87(17)
C16 C9 Gd 74.34(14)
C10 C9 Gd 73.78(13)
Si4 C9 Gd 130.75(12)
C11 C10 C9 137.7(2)
C11 C10 Gd 75.78(14)
C9 C10 Gd 75.26(14)
C10 C11 C12 136.7(2)
C10 C11 Gd 73.55(14)
C12 C11 Gd 75.21(14)
C11 C12 C13 131.2(2)
C11 C12 Si3 116.68(17)
C13 C12 Si3 112.09(16)
C11 C12 Gd 74.21(13)
C13 C12 Gd 73.66(14)
Si3 C12 Gd 132.96(12)
C14 C13 C12 135.9(2)
C14 C13 Gd 75.40(13)
C12 C13 Gd 75.43(13)
C13 C14 C15 135.7(2)
C13 C14 Gd 74.37(13)
C15 C14 Gd 74.69(13)
C16 C15 C14 135.9(2)
C16 C15 Gd 74.13(13)
C14 C15 Gd 74.84(13)
C15 C16 C9 135.5(2)
C15 C16 Gd 75.42(14)
C9 C16 Gd 74.79(13)
O1 C30 C31 107.5(2)
O2 C31 C30 108.0(3)
O3 C34 C35 109.6(3)
O4 C35 C34 107.8(3)
O5 C38 C39 107.7(2)
O6 C39 C38 107.9(2)
C29 O1 C30 112.8(3)
C29 O1 Li 128.0(3)
C30 O1 Li 112.6(2)
C32 O2 C31 111.6(3)
C32 O2 Li 123.7(2)
C31 O2 Li 108.8(2)
C34 O3 C33 111.9(3)
C34 O3 Li 112.6(2)
C33 O3 Li 124.3(2)
C36 O4 C35 111.5(3)
C36 O4 Li 127.5(2)
C35 O4 Li 105.7(2)
C38 O5 C37 112.6(2)
C38 O5 Li 111.0(2)
C37 O5 Li 125.6(2)
C39 O6 C40 112.1(2)
C39 O6 Li 115.6(2)
C40 O6 Li 123.2(2)
O1 Li O3 103.8(2)
O1 Li O2 79.11(18)
O3 Li O2 93.0(2)
O1 Li O6 91.2(2)
O3 Li O6 164.5(3)
O2 Li O6 93.9(2)
O1 Li O4 92.0(2)
O3 Li O4 78.76(19)
O2 Li O4 166.2(3)
O6 Li O4 96.8(2)
O1 Li O5 165.9(3)
O3 Li O5 90.33(19)
O2 Li O5 101.0(2)
O6 Li O5 74.73(17)
O4 Li O5 90.19(18)

loop_
_geom_bond_atom_site_label_1
_geom_bond_atom_site_label_2
_geom_bond_distance
Gd C2 2.655(3)
Gd C10 2.657(3)
Gd C3 2.664(2)
Gd C16 2.670(3)
Gd C1 2.675(3)
Gd C13 2.675(2)
Gd C9 2.676(3)
Gd C8 2.682(3)
Gd C5 2.684(2)
Gd C11 2.686(2)
Gd C15 2.686(2)
Gd C14 2.688(2)
Si1 C17 1.863(3)
Si1 C19 1.871(3)
Si1 C18 1.872(3)
Si1 C1 1.873(2)
Si2 C22 1.862(3)
Si2 C20 1.863(3)
Si2 C4 1.871(2)
Si2 C21 1.873(3)
Si3 C23 1.860(3)
Si3 C25 1.864(4)
Si3 C24 1.867(3)
Si3 C12 1.869(2)
Si4 C27 1.865(3)
Si4 C28 1.865(3)
Si4 C26 1.866(4)
Si4 C9 1.869(2)
C1 C2 1.416(3)
C1 C8 1.422(3)
C2 C3 1.415(3)
C3 C4 1.420(3)
C4 C5 1.425(3)
C5 C6 1.396(3)
C6 C7 1.416(3)
C7 C8 1.410(3)
C9 C16 1.423(3)
C9 C10 1.423(3)
C10 C11 1.413(3)
C11 C12 1.420(3)
C12 C13 1.432(3)
C13 C14 1.399(3)
C14 C15 1.412(4)
C15 C16 1.407(3)
C29 O1 1.400(4)
C30 O1 1.424(4)
C30 C31 1.493(5)
C31 O2 1.425(4)
C32 O2 1.414(4)
C33 O3 1.417(4)
C34 O3 1.408(4)
C34 C35 1.485(5)
C35 O4 1.425(4)
C36 O4 1.407(4)
C37 O5 1.425(4)
C38 O5 1.416(3)
C38 C39 1.503(4)
C39 O6 1.421(3)
C40 O6 1.424(4)
O1 Li 2.070(5)
O2 Li 2.110(5)
O3 Li 2.076(5)
O4 Li 2.176(5)
O5 Li 2.239(5)
O6 Li 2.135(5)

loop_
_geom_torsion_atom_site_label_1
_geom_torsion_atom_site_label_2
_geom_torsion_atom_site_label_3
_geom_torsion_atom_site_label_4
_geom_torsion
C17 Si1 C1 C2 -85.1(2)
C19 Si1 C1 C2 35.7(2)
C18 Si1 C1 C2 155.26(19)
C17 Si1 C1 C8 92.2(2)
C19 Si1 C1 C8 -147.0(2)
C18 Si1 C1 C8 -27.5(2)
C17 Si1 C1 Gd -174.96(16)
C19 Si1 C1 Gd -54.1(2)
C18 Si1 C1 Gd 65.4(2)
C10 Gd C1 C2 -72.4(11)
C3 Gd C1 C2 17.91(12)
C16 Gd C1 C2 -169.96(12)
C13 Gd C1 C2 -87.42(14)
C9 Gd C1 C2 171.54(13)
C8 Gd C1 C2 143.3(2)
C5 Gd C1 C2 71.19(13)
C11 Gd C1 C2 -47.15(19)
C15 Gd C1 C2 -146.29(13)
C14 Gd C1 C2 -117.13(14)
C2 Gd C1 C8 -143.3(2)
C10 Gd C1 C8 144.3(11)
C3 Gd C1 C8 -125.36(15)
C16 Gd C1 C8 46.77(16)
C13 Gd C1 C8 129.31(14)
C9 Gd C1 C8 28.3(2)
C5 Gd C1 C8 -72.08(14)
C11 Gd C1 C8 169.58(13)
C15 Gd C1 C8 70.44(14)
C14 Gd C1 C8 99.60(14)
C2 Gd C1 Si1 106.8(2)
C10 Gd C1 Si1 34.4(12)
C3 Gd C1 Si1 124.74(18)
C16 Gd C1 Si1 -63.13(18)
C13 Gd C1 Si1 19.42(17)
C9 Gd C1 Si1 -81.6(2)
C8 Gd C1 Si1 -109.9(2)
C5 Gd C1 Si1 178.02(16)
C11 Gd C1 Si1 59.7(2)
C15 Gd C1 Si1 -39.45(17)
C14 Gd C1 Si1 -10.29(16)
C8 C1 C2 C3 3.8(5)
Si1 C1 C2 C3 -179.5(3)
Gd C1 C2 C3 -47.2(3)
C8 C1 C2 Gd 51.0(3)
Si1 C1 C2 Gd -132.28(14)
C10 Gd C2 C3 -37.1(2)
C16 Gd C2 C3 167.47(15)
C1 Gd C2 C3 149.0(2)
C13 Gd C2 C3 -114.85(14)
C9 Gd C2 C3 36.2(9)
C8 Gd C2 C3 127.89(16)
C5 Gd C2 C3 43.71(14)
C11 Gd C2 C3 -59.46(15)
C15 Gd C2 C3 -168.91(13)
C14 Gd C2 C3 -144.01(14)
C10 Gd C2 C1 173.91(12)
C3 Gd C2 C1 -149.0(2)
C16 Gd C2 C1 18.5(2)
C13 Gd C2 C1 96.14(14)
C9 Gd C2 C1 -112.9(9)
C8 Gd C2 C1 -21.12(12)
C5 Gd C2 C1 -105.30(14)
C11 Gd C2 C1 151.54(12)
C15 Gd C2 C1 42.08(16)
C14 Gd C2 C1 66.98(14)
C1 C2 C3 C4 -1.3(5)
Gd C2 C3 C4 -48.6(3)
C1 C2 C3 Gd 47.3(3)
C10 Gd C3 C2 158.18(13)
C16 Gd C3 C2 -122.4(6)
C1 Gd C3 C2 -17.88(13)
C13 Gd C3 C2 70.93(15)
C9 Gd C3 C2 -175.33(12)
C8 Gd C3 C2 -43.01(14)
C5 Gd C3 C2 -126.87(16)
C11 Gd C3 C2 131.04(14)
C15 Gd C3 C2 22.0(3)
C14 Gd C3 C2 46.44(17)
C2 Gd C3 C4 147.9(2)
C10 Gd C3 C4 -53.88(16)
C16 Gd C3 C4 25.6(7)
C1 Gd C3 C4 130.06(16)
C13 Gd C3 C4 -141.13(14)
C9 Gd C3 C4 -27.4(2)
C8 Gd C3 C4 104.93(15)
C5 Gd C3 C4 21.07(14)
C11 Gd C3 C4 -81.02(15)
C15 Gd C3 C4 169.98(17)
C14 Gd C3 C4 -165.62(13)
C2 C3 C4 C5 -1.5(5)
Gd C3 C4 C5 -49.6(3)
C2 C3 C4 Si2 -179.2(3)
Gd C3 C4 Si2 132.78(15)
C2 C3 C4 Gd 48.0(3)
C22 Si2 C4 C3 -116.0(2)
C20 Si2 C4 C3 9.2(3)
C21 Si2 C4 C3 126.8(2)
C22 Si2 C4 C5 65.9(2)
C20 Si2 C4 C5 -168.8(2)
C21 Si2 C4 C5 -51.2(2)
C22 Si2 C4 Gd -24.2(2)
C20 Si2 C4 Gd 101.0(2)
C21 Si2 C4 Gd -141.37(17)
C2 Gd C4 C3 -18.54(14)
C10 Gd C4 C3 135.10(15)
C16 Gd C4 C3 -175.08(14)
C1 Gd C4 C3 -41.75(14)
C13 Gd C4 C3 50.72(17)
C9 Gd C4 C3 162.99(14)
C8 Gd C4 C3 -71.79(15)
C5 Gd C4 C3 -143.3(2)
C11 Gd C4 C3 104.31(15)
C15 Gd C4 C3 -146.8(5)
C14 Gd C4 C3 30.1(3)
C2 Gd C4 C5 124.78(17)
C10 Gd C4 C5 -81.58(15)
C3 Gd C4 C5 143.3(2)
C16 Gd C4 C5 -31.8(2)
C1 Gd C4 C5 101.57(15)
C13 Gd C4 C5 -165.95(14)
C9 Gd C4 C5 -53.69(16)
C8 Gd C4 C5 71.53(15)
C11 Gd C4 C5 -112.36(15)
C15 Gd C4 C5 -3.5(6)
C14 Gd C4 C5 173.38(17)
C2 Gd C4 Si2 -128.48(18)
C10 Gd C4 Si2 25.16(16)
C3 Gd C4 Si2 -109.9(2)
C16 Gd C4 Si2 75.0(2)
C1 Gd C4 Si2 -151.69(16)
C13 Gd C4 Si2 -59.22(19)
C9 Gd C4 Si2 53.05(18)
C8 Gd C4 Si2 178.27(16)
C5 Gd C4 Si2 106.7(2)
C11 Gd C4 Si2 -5.63(16)
C15 Gd C4 Si2 103.3(5)
C14 Gd C4 Si2 -79.9(2)
C3 C4 C5 C6 0.3(5)
Si2 C4 C5 C6 178.0(3)
Gd C4 C5 C6 -49.0(3)
C3 C4 C5 Gd 49.3(3)
Si2 C4 C5 Gd -132.99(15)
C2 Gd C5 C6 101.67(15)
C10 Gd C5 C6 -109.98(15)
C3 Gd C5 C6 126.40(17)
C16 Gd C5 C6 -53.00(16)
C1 Gd C5 C6 72.03(15)
C13 Gd C5 C6 177.56(17)
C9 Gd C5 C6 -78.93(15)
C8 Gd C5 C6 42.32(14)
C11 Gd C5 C6 -138.67(14)
C15 Gd C5 C6 -33.3(2)
C14 Gd C5 C6 -14.5(6)
C2 Gd C5 C4 -45.81(15)
C10 Gd C5 C4 102.54(15)
C3 Gd C5 C4 -21.07(13)
C16 Gd C5 C4 159.52(14)
C1 Gd C5 C4 -75.44(15)
C13 Gd C5 C4 30.1(3)
C9 Gd C5 C4 133.60(15)
C8 Gd C5 C4 -105.16(15)
C11 Gd C5 C4 73.85(15)
C15 Gd C5 C4 179.26(13)
C14 Gd C5 C4 -162.0(4)
C4 C5 C6 C7 1.7(5)
Gd C5 C6 C7 -47.4(3)
C4 C5 C6 Gd 49.1(3)
C2 Gd C6 C5 -74.32(15)
C10 Gd C6 C5 74.88(15)
C3 Gd C6 C5 -44.19(14)
C16 Gd C6 C5 133.47(15)
C1 Gd C6 C5 -104.68(15)
C13 Gd C6 C5 -173.5(5)
C9 Gd C6 C5 102.98(15)
C8 Gd C6 C5 -128.93(16)
C11 Gd C6 C5 53.08(17)
C15 Gd C6 C5 158.03(14)
C14 Gd C6 C5 176.64(13)
C2 Gd C6 C7 73.47(15)
C10 Gd C6 C7 -137.34(14)
C3 Gd C6 C7 103.60(15)
C16 Gd C6 C7 -78.74(15)
C1 Gd C6 C7 43.11(14)
C13 Gd C6 C7 -25.7(6)
C9 Gd C6 C7 -109.24(15)
C8 Gd C6 C7 18.85(13)
C5 Gd C6 C7 147.8(2)
C11 Gd C6 C7 -159.13(13)
C15 Gd C6 C7 -54.18(16)
C14 Gd C6 C7 -35.6(2)
C5 C6 C7 C8 -0.7(5)
Gd C6 C7 C8 -48.1(3)
C5 C6 C7 Gd 47.4(3)
C2 Gd C7 C8 44.83(14)
C10 Gd C7 C8 -159.62(13)
C3 Gd C7 C8 74.88(15)
C16 Gd C7 C8 -110.34(15)
C1 Gd C7 C8 19.20(13)
C13 Gd C7 C8 -38.6(2)
C9 Gd C7 C8 -139.36(14)
C5 Gd C7 C8 128.79(17)
C11 Gd C7 C8 -171.91(15)
C15 Gd C7 C8 -80.49(15)
C14 Gd C7 C8 -56.21(16)
C2 Gd C7 C6 -102.34(15)
C10 Gd C7 C6 53.21(17)
C3 Gd C7 C6 -72.29(15)
C16 Gd C7 C6 102.49(15)
C1 Gd C7 C6 -127.97(16)
C13 Gd C7 C6 174.27(13)
C9 Gd C7 C6 73.47(15)
C8 Gd C7 C6 -147.2(2)
C5 Gd C7 C6 -18.38(13)
C11 Gd C7 C6 40.9(2)
C15 Gd C7 C6 132.34(14)
C14 Gd C7 C6 156.62(14)
C6 C7 C8 C1 -0.2(5)
Gd C7 C8 C1 -48.4(3)
C6 C7 C8 Gd 48.2(3)
C2 C1 C8 C7 -2.1(5)
Si1 C1 C8 C7 -178.7(3)
Gd C1 C8 C7 48.6(3)
C2 C1 C8 Gd -50.7(3)
Si1 C1 C8 Gd 132.68(15)
C2 Gd C8 C7 -125.66(16)
C10 Gd C8 C7 37.4(2)
C3 Gd C8 C7 -101.33(15)
C16 Gd C8 C7 71.83(15)
C1 Gd C8 C7 -146.8(2)
C13 Gd C8 C7 154.78(14)
C9 Gd C8 C7 49.06(17)
C5 Gd C8 C7 -42.29(14)
C11 Gd C8 C7 146.4(6)
C15 Gd C8 C7 100.86(15)
C14 Gd C8 C7 130.71(15)
C2 Gd C8 C1 21.14(12)
C10 Gd C8 C1 -175.81(13)
C3 Gd C8 C1 45.47(13)
C16 Gd C8 C1 -141.37(13)
C13 Gd C8 C1 -58.42(15)
C9 Gd C8 C1 -164.14(12)
C5 Gd C8 C1 104.51(14)
C11 Gd C8 C1 -66.8(7)
C15 Gd C8 C1 -112.33(14)
C14 Gd C8 C1 -82.49(14)
C27 Si4 C9 C16 -17.9(3)
C28 Si4 C9 C16 -139.2(2)
C26 Si4 C9 C16 102.1(3)
C27 Si4 C9 C10 161.3(2)
C28 Si4 C9 C10 40.0(3)
C26 Si4 C9 C10 -78.7(2)
C27 Si4 C9 Gd 72.5(2)
C28 Si4 C9 Gd -48.8(2)
C26 Si4 C9 Gd -167.5(2)
C2 Gd C9 C16 137.1(8)
C10 Gd C9 C16 -142.6(2)
C3 Gd C9 C16 169.28(14)
C1 Gd C9 C16 31.5(2)
C13 Gd C9 C16 -71.81(14)
C8 Gd C9 C16 48.11(16)
C5 Gd C9 C16 129.59(14)
C11 Gd C9 C16 -124.64(16)
C15 Gd C9 C16 -19.11(13)
C14 Gd C9 C16 -42.78(14)
C2 Gd C9 C10 -80.4(9)
C3 Gd C9 C10 -48.16(19)
C16 Gd C9 C10 142.6(2)
C1 Gd C9 C10 174.09(13)
C13 Gd C9 C10 70.74(14)
C8 Gd C9 C10 -169.33(12)
C5 Gd C9 C10 -87.85(14)
C11 Gd C9 C10 17.92(12)
C15 Gd C9 C10 123.45(15)
C14 Gd C9 C10 99.78(14)
C2 Gd C9 Si4 27.4(10)
C10 Gd C9 Si4 107.8(2)
C3 Gd C9 Si4 59.6(2)
C16 Gd C9 Si4 -109.6(2)
C1 Gd C9 Si4 -78.1(2)
C13 Gd C9 Si4 178.54(15)
C8 Gd C9 Si4 -61.53(17)
C5 Gd C9 Si4 19.95(16)
C11 Gd C9 Si4 125.72(17)
C15 Gd C9 Si4 -128.75(18)
C14 Gd C9 Si4 -152.42(16)
C16 C9 C10 C11 2.9(5)
Si4 C9 C10 C11 -176.1(3)
Gd C9 C10 C11 -48.2(3)
C16 C9 C10 Gd 51.1(3)
Si4 C9 C10 Gd -127.93(15)
C2 Gd C10 C11 -39.6(2)
C3 Gd C10 C11 -60.65(15)
C16 Gd C10 C11 127.29(15)
C1 Gd C10 C11 27.7(11)
C13 Gd C10 C11 42.80(13)
C9 Gd C10 C11 148.8(2)
C8 Gd C10 C11 168.32(14)
C5 Gd C10 C11 -115.82(14)
C15 Gd C10 C11 102.19(14)
C14 Gd C10 C11 72.48(14)
C2 Gd C10 C9 171.63(12)
C3 Gd C10 C9 150.53(12)
C16 Gd C10 C9 -21.53(12)
C1 Gd C10 C9 -121.2(11)
C13 Gd C10 C9 -106.01(14)
C8 Gd C10 C9 19.5(2)
C5 Gd C10 C9 95.36(13)
C11 Gd C10 C9 -148.8(2)
C15 Gd C10 C9 -46.63(13)
C14 Gd C10 C9 -76.34(14)
C9 C10 C11 C12 2.6(5)
Gd C10 C11 C12 -45.5(3)
C9 C10 C11 Gd 48.1(3)
C2 Gd C11 C10 156.72(12)
C3 Gd C11 C10 129.76(13)
C16 Gd C11 C10 -43.55(13)
C1 Gd C11 C10 -177.17(12)
C13 Gd C11 C10 -128.10(16)
C9 Gd C11 C10 -18.08(12)
C8 Gd C11 C10 -119.2(6)
C5 Gd C11 C10 69.73(14)
C15 Gd C11 C10 -73.51(14)
C14 Gd C11 C10 -103.23(14)
C2 Gd C11 C12 -53.70(15)
C10 Gd C11 C12 149.6(2)
C3 Gd C11 C12 -80.66(14)
C16 Gd C11 C12 106.03(14)
C1 Gd C11 C12 -27.6(2)
C13 Gd C11 C12 21.48(13)
C9 Gd C11 C12 131.50(16)
C8 Gd C11 C12 30.4(7)
C5 Gd C11 C12 -140.69(13)
C15 Gd C11 C12 76.07(14)
C14 Gd C11 C12 46.35(14)
C10 C11 C12 C13 -5.4(5)
Gd C11 C12 C13 -50.5(3)
C10 C11 C12 Si3 175.6(2)
Gd C11 C12 Si3 130.58(16)
C10 C11 C12 Gd 45.0(3)
C23 Si3 C12 C11 -11.0(3)
C25 Si3 C12 C11 -132.6(2)
C24 Si3 C12 C11 108.6(2)
C23 Si3 C12 C13 169.9(2)
C25 Si3 C12 C13 48.2(2)
C24 Si3 C12 C13 -70.6(2)
C23 Si3 C12 Gd 82.0(2)
C25 Si3 C12 Gd -39.7(2)
C24 Si3 C12 Gd -158.47(17)
C2 Gd C12 C11 135.51(14)
C10 Gd C12 C11 -17.55(13)
C3 Gd C12 C11 104.61(14)
C16 Gd C12 C11 -70.71(14)
C1 Gd C12 C11 163.12(13)
C13 Gd C12 C11 -142.8(2)
C9 Gd C12 C11 -40.57(14)
C8 Gd C12 C11 -174.62(13)
C5 Gd C12 C11 51.15(17)
C15 Gd C12 C11 -99.95(15)
C14 Gd C12 C11 -123.78(16)
C2 Gd C12 C13 -81.67(15)
C10 Gd C12 C13 125.26(16)
C3 Gd C12 C13 -112.58(14)
C16 Gd C12 C13 72.11(15)
C1 Gd C12 C13 -54.06(16)
C9 Gd C12 C13 102.25(15)
C8 Gd C12 C13 -31.8(2)
C5 Gd C12 C13 -166.04(13)
C11 Gd C12 C13 142.8(2)
C15 Gd C12 C13 42.87(14)
C14 Gd C12 C13 19.04(13)
C2 Gd C12 Si3 23.54(16)
C10 Gd C12 Si3 -129.53(17)
C3 Gd C12 Si3 -7.37(15)
C16 Gd C12 Si3 177.32(15)
C1 Gd C12 Si3 51.15(17)
C13 Gd C12 Si3 105.2(2)
C9 Gd C12 Si3 -152.54(15)
C8 Gd C12 Si3 73.41(19)
C5 Gd C12 Si3 -60.83(18)
C11 Gd C12 Si3 -112.0(2)
C15 Gd C12 Si3 148.08(16)
C14 Gd C12 Si3 124.25(17)
C11 C12 C13 C14 0.6(5)
Si3 C12 C13 C14 179.6(3)
Gd C12 C13 C14 -50.0(3)
C11 C12 C13 Gd 50.6(3)
Si3 C12 C13 Gd -130.35(15)
C2 Gd C13 C14 -110.67(15)
C10 Gd C13 C14 101.15(15)
C3 Gd C13 C14 -139.80(14)
C16 Gd C13 C14 41.80(15)
C1 Gd C13 C14 -79.74(15)
C9 Gd C13 C14 71.51(15)
C8 Gd C13 C14 -53.65(16)
C5 Gd C13 C14 176.56(17)
C11 Gd C13 C14 125.28(17)
C15 Gd C13 C14 18.50(14)
C2 Gd C13 C12 102.79(15)
C10 Gd C13 C12 -45.39(14)
C3 Gd C13 C12 73.66(15)
C16 Gd C13 C12 -104.74(15)
C1 Gd C13 C12 133.72(14)
C9 Gd C13 C12 -75.04(15)
C8 Gd C13 C12 159.81(13)
C5 Gd C13 C12 30.0(3)
C11 Gd C13 C12 -21.27(13)
C15 Gd C13 C12 -128.04(17)
C14 Gd C13 C12 -146.5(2)
C12 C13 C14 C15 2.8(5)
Gd C13 C14 C15 -47.2(3)
C12 C13 C14 Gd 50.0(3)
C2 Gd C14 C13 74.54(15)
C10 Gd C14 C13 -74.93(15)
C3 Gd C14 C13 51.93(18)
C16 Gd C14 C13 -129.63(17)
C1 Gd C14 C13 102.69(15)
C9 Gd C14 C13 -105.47(15)
C8 Gd C14 C13 133.18(15)
C5 Gd C14 C13 -171.1(4)
C11 Gd C14 C13 -45.09(15)
C15 Gd C14 C13 -147.9(2)
C2 Gd C14 C15 -137.55(15)
C10 Gd C14 C15 72.98(15)
C3 Gd C14 C15 -160.16(14)
C16 Gd C14 C15 18.28(14)
C1 Gd C14 C15 -109.41(15)
C13 Gd C14 C15 147.9(2)
C9 Gd C14 C15 42.44(15)
C8 Gd C14 C15 -78.91(16)
C5 Gd C14 C15 -23.1(6)
C11 Gd C14 C15 102.82(16)
C13 C14 C15 C16 0.4(5)
Gd C14 C15 C16 -46.7(3)
C13 C14 C15 Gd 47.1(3)
C2 Gd C15 C16 -158.41(14)
C10 Gd C15 C16 45.38(15)
C3 Gd C15 C16 -172.11(17)
C1 Gd C15 C16 -137.94(15)
C13 Gd C15 C16 129.84(17)
C9 Gd C15 C16 19.36(14)
C8 Gd C15 C16 -109.11(16)
C5 Gd C15 C16 -37.1(2)
C11 Gd C15 C16 75.37(15)
C14 Gd C15 C16 148.2(2)
C2 Gd C15 C14 53.38(18)
C10 Gd C15 C14 -102.83(16)
C3 Gd C15 C14 39.7(3)
C16 Gd C15 C14 -148.2(2)
C1 Gd C15 C14 73.85(16)
C13 Gd C15 C14 -18.37(14)
C9 Gd C15 C14 -128.85(17)
C8 Gd C15 C14 102.68(15)
C5 Gd C15 C14 174.73(13)
C11 Gd C15 C14 -72.84(15)
C14 C15 C16 C9 -2.4(5)
Gd C15 C16 C9 -49.3(3)
C14 C15 C16 Gd 46.9(3)
C10 C9 C16 C15 -1.4(5)
Si4 C9 C16 C15 177.6(3)
Gd C9 C16 C15 49.5(3)
C10 C9 C16 Gd -50.9(3)
Si4 C9 C16 Gd 128.12(15)
C2 Gd C16 C15 40.0(2)
C10 Gd C16 C15 -125.00(17)
C3 Gd C16 C15 151.4(6)
C1 Gd C16 C15 51.05(17)
C13 Gd C16 C15 -41.50(15)
C9 Gd C16 C15 -146.6(2)
C8 Gd C16 C15 73.25(16)
C5 Gd C16 C15 155.63(14)
C11 Gd C16 C15 -100.59(15)
C14 Gd C16 C15 -18.29(14)
C2 Gd C16 C9 -173.42(14)
C10 Gd C16 C9 21.58(13)
C3 Gd C16 C9 -62.0(7)
C1 Gd C16 C9 -162.36(13)
C13 Gd C16 C9 105.08(15)
C8 Gd C16 C9 -140.16(14)
C5 Gd C16 C9 -57.78(16)
C11 Gd C16 C9 45.99(14)
C15 Gd C16 C9 146.6(2)
C14 Gd C16 C9 128.30(17)
O1 C30 C31 O2 -53.8(3)
O3 C34 C35 O4 -55.3(4)
O5 C38 C39 O6 52.7(3)
C31 C30 O1 C29 -169.5(3)
C31 C30 O1 Li 36.6(3)
C30 C31 O2 C32 -175.2(3)
C30 C31 O2 Li 44.8(3)
C35 C34 O3 C33 178.3(3)
C35 C34 O3 Li 32.7(4)
C34 C35 O4 C36 -169.4(3)
C34 C35 O4 Li 48.4(3)
C39 C38 O5 C37 170.2(2)
C39 C38 O5 Li -43.1(3)
C38 C39 O6 C40 173.8(2)
C38 C39 O6 Li -38.0(3)
C29 O1 Li O3 -68.6(4)
C30 O1 Li O3 80.4(3)
C29 O1 Li O2 -159.1(3)
C30 O1 Li O2 -10.1(3)
C29 O1 Li O6 107.2(4)
C30 O1 Li O6 -103.8(2)
C29 O1 Li O4 10.3(4)
C30 O1 Li O4 159.3(2)
C29 O1 Li O5 109.2(10)
C30 O1 Li O5 -101.8(10)
C34 O3 Li O1 84.5(3)
C33 O3 Li O1 -56.1(4)
C34 O3 Li O2 164.1(2)
C33 O3 Li O2 23.5(3)
C34 O3 Li O6 -79.6(10)
C33 O3 Li O6 139.8(9)
C34 O3 Li O4 -4.8(3)
C33 O3 Li O4 -145.4(3)
C34 O3 Li O5 -94.9(3)
C33 O3 Li O5 124.5(3)
C32 O2 Li O1 -153.7(3)
C31 O2 Li O1 -19.7(2)
C32 O2 Li O3 102.9(3)
C31 O2 Li O3 -123.1(2)
C32 O2 Li O6 -63.2(3)
C31 O2 Li O6 70.8(3)
C32 O2 Li O4 155.7(10)
C31 O2 Li O4 -70.3(11)
C32 O2 Li O5 12.0(4)
C31 O2 Li O5 146.0(2)
C39 O6 Li O1 -168.7(2)
C40 O6 Li O1 -24.4(3)
C39 O6 Li O3 -4.1(11)
C40 O6 Li O3 140.2(9)
C39 O6 Li O2 112.1(2)
C40 O6 Li O2 -103.6(3)
C39 O6 Li O4 -76.5(3)
C40 O6 Li O4 67.8(3)
C39 O6 Li O5 11.8(2)
C40 O6 Li O5 156.1(2)
C36 O4 Li O1 97.9(3)
C35 O4 Li O1 -128.1(2)
C36 O4 Li O3 -158.5(3)
C35 O4 Li O3 -24.4(2)
C36 O4 Li O2 147.3(10)
C35 O4 Li O2 -78.6(11)
C36 O4 Li O6 6.4(3)
C35 O4 Li O6 140.5(2)
C36 O4 Li O5 -68.2(3)
C35 O4 Li O5 65.9(2)
C38 O5 Li O1 16.2(11)
C37 O5 Li O1 157.7(10)
C38 O5 Li O3 -165.9(2)
C37 O5 Li O3 -24.4(3)
C38 O5 Li O2 -72.7(2)
C37 O5 Li O2 68.8(3)
C38 O5 Li O6 18.3(2)
C37 O5 Li O6 159.8(2)
C38 O5 Li O4 115.3(2)
C37 O5 Li O4 -103.1(3)
